data_7702735
loop_
_publ_author_name
'Low, Paul J.'
'Hayes, Tim M.'
'Udachin, Konstantin A.'
'Goeta, Andres E.'
'Howard, Judith A. K.'
'Enright, Gary D.'
'Carty, Arthur J.'

_publ_section_title
;
 Acetylide generation and coupling on electron-rich Ru3 clusters
;
_journal_issue 7
_journal_name_full 'Journal of the Chemical Society, Dalton Transactions'
_journal_page_first 1455
_journal_paper_doi 10.1039/b108626j
_journal_year 2002
_chemical_formula_moiety 'C61 H53 Cl2 O6 P3 Ru3'
_chemical_formula_sum 'C122 H106 Cl4 O12 P6 Ru6'
_chemical_formula_weight 1349.05
_space_group_IT_number 2
_space_group_name_Hall '-P 1'
_space_group_name_H-M_alt 'P -1'
_symmetry_cell_setting triclinil
_symmetry_space_group_name_H-M 'P -1'
_atom_sites_solution_hydrogens geom
_atom_sites_solution_primary direct
_atom_sites_solution_secondary difmap
_audit_creation_method SHELXL-97
_cell_angle_alpha 72.421(10)
_cell_angle_beta 87.320(10)
_cell_angle_gamma 89.122(10)
_cell_formula_units_Z 2
_cell_length_a 12.0485(10)
_cell_length_b 12.9634(10)
_cell_length_c 20.482(2)
_cell_measurement_temperature 173(2)
_cell_volume 3046.3(5)
_computing_structure_refinement 'SHELXL-97 (Sheldrick, 1997)'
_computing_structure_solution 'SHELXS-97 (Sheldrick, 1990)'
_diffrn_ambient_temperature 173(2)
_diffrn_measured_fraction_theta_full 0.986
_diffrn_measured_fraction_theta_max 0.986
_diffrn_radiation_monochromator graphite
_diffrn_radiation_source 'fine-focus sealed tube'
_diffrn_radiation_type MoK\a
_diffrn_radiation_wavelength 0.71070
_diffrn_reflns_av_R_equivalents 0.0450
_diffrn_reflns_av_sigmaI/netI 0.0595
_diffrn_reflns_limit_h_max 14
_diffrn_reflns_limit_h_min -14
_diffrn_reflns_limit_k_max 15
_diffrn_reflns_limit_k_min -14
_diffrn_reflns_limit_l_max 24
_diffrn_reflns_limit_l_min -24
_diffrn_reflns_number 24040
_diffrn_reflns_theta_full 25.00
_diffrn_reflns_theta_max 25.00
_diffrn_reflns_theta_min 1.65
_exptl_absorpt_coefficient_mu 0.948
_exptl_absorpt_correction_type multi-scan
_exptl_absorpt_process_details 'SADABS (Sheldrick, 1998)'
_exptl_crystal_colour yellow
_exptl_crystal_density_diffrn 1.471
_exptl_crystal_density_method 'not measured'
_exptl_crystal_description prism
_exptl_crystal_F_000 1356
_exptl_crystal_size_max 0.3
_exptl_crystal_size_mid 0.3
_exptl_crystal_size_min 0.15
_refine_diff_density_max 1.555
_refine_diff_density_min -1.233
_refine_diff_density_rms 0.149
_refine_ls_extinction_method none
_refine_ls_goodness_of_fit_ref 1.053
_refine_ls_hydrogen_treatment mixed
_refine_ls_matrix_type full
_refine_ls_number_parameters 811
_refine_ls_number_reflns 10601
_refine_ls_number_restraints 243
_refine_ls_restrained_S_all 1.099
_refine_ls_R_factor_all 0.0690
_refine_ls_R_factor_gt 0.0538
_refine_ls_shift/su_max 0.036
_refine_ls_shift/su_mean 0.002
_refine_ls_structure_factor_coef Fsqd
_refine_ls_weighting_details 'calc w=1/[\s^2^(Fo^2^)+(0.0951P)^2^+0.0000P] where P=(Fo^2^+2Fc^2^)/3'
_refine_ls_weighting_scheme calc
_refine_ls_wR_factor_gt 0.1385
_refine_ls_wR_factor_ref 0.1481
_reflns_number_gt 8500
_reflns_number_total 10601
_reflns_threshold_expression >2sigma(I)
_cod_data_source_file b108626j.txt
_cod_data_source_block p22
_cod_original_cell_volume 3046.4(5)
_cod_original_sg_symbol_H-M P-1
_cod_original_formula_sum ' C122 H106 Cl4 O12 P6 Ru6'
_cod_database_code 7702735

loop_
_symmetry_equiv_pos_as_xyz
'x, y, z'
'-x, -y, -z'

loop_
_atom_site_label
_atom_site_type_symbol
_atom_site_fract_x
_atom_site_fract_y
_atom_site_fract_z
_atom_site_U_iso_or_equiv
_atom_site_adp_type
_atom_site_occupancy
_atom_site_symmetry_multiplicity
_atom_site_calc_flag
_atom_site_refinement_flags
_atom_site_disorder_assembly
_atom_site_disorder_group
Ru1 Ru 0.458244(4) 0.601303(4) 0.259732(3) 0.02365(1) Uani 1 1 d . A .
Ru2 Ru 0.283114(5) 0.783688(4) 0.245248(3) 0.02947(2) Uani 1 1 d . . .
Ru3 Ru 0.294273(4) 0.625530(4) 0.381065(3) 0.02556(2) Uani 1 1 d . A .
P1 P 0.320473(15) 0.670555(14) 0.175763(9) 0.02906(5) Uani 1 1 d . A .
P2 P 0.287832(15) 0.811956(14) 0.352632(9) 0.02861(5) Uani 1 1 d . A .
P3 P 0.543420(14) 0.453442(14) 0.233865(8) 0.02556(5) Uani 1 1 d . . .
O7 O 0.62652(4) 0.59058(4) 0.36801(3) 0.04338(17) Uani 1 1 d . A .
O8 O 0.61442(5) 0.77232(4) 0.16632(3) 0.04957(19) Uani 1 1 d . A .
O9 O 0.46491(5) 0.94275(4) 0.18253(3) 0.05049(19) Uani 1 1 d . . .
O10 O 0.12791(5) 0.95704(6) 0.17011(4) 0.0760(3) Uani 1 1 d . . .
O11 O 0.47645(4) 0.61395(4) 0.48111(2) 0.04402(17) Uani 1 1 d . A .
O12 O 0.13770(6) 0.56452(5) 0.50472(3) 0.0672(2) Uani 1 1 d . A .
C4 C 0.35317(5) 0.49786(5) 0.32894(3) 0.02406(18) Uani 1 1 d . . .
C5 C 0.29086(5) 0.44038(5) 0.37630(3) 0.0291(2) Uani 1 1 d . A .
C6 C 0.22600(6) 0.34382(6) 0.41711(4) 0.0341(2) Uani 1 1 d . . .
C7 C 0.56261(5) 0.59386(5) 0.32784(3) 0.0279(2) Uani 1 1 d . . .
C8 C 0.55314(6) 0.71130(5) 0.19953(4) 0.0344(2) Uani 1 1 d . . .
C9 C 0.39867(6) 0.87903(5) 0.20648(3) 0.0343(2) Uani 1 1 d . A .
C10 C 0.18537(7) 0.88856(6) 0.19886(4) 0.0435(3) Uani 1 1 d . A .
C11 C 0.40939(6) 0.61381(5) 0.44456(3) 0.0332(2) Uani 1 1 d . . .
C12 C 0.19656(7) 0.58704(6) 0.45792(4) 0.0412(2) Uani 1 1 d . . .
C20 C 0.37922(6) 0.73984(6) 0.08856(3) 0.0356(2) Uani 1 1 d . . .
C21 C 0.45228(6) 0.68405(6) 0.05677(4) 0.0384(2) Uani 1 1 d . A .
H21 H 0.4699 0.6106 0.0794 0.046 Uiso 1 1 calc R . .
C22 C 0.49944(7) 0.73492(7) -0.00771(4) 0.0489(3) Uani 1 1 d . . .
H22 H 0.5502 0.6963 -0.0286 0.059 Uiso 1 1 calc R A .
C23 C 0.47384(9) 0.84024(8) -0.04178(4) 0.0632(4) Uani 1 1 d . A .
H23 H 0.5052 0.8743 -0.0864 0.076 Uiso 1 1 calc R . .
C24 C 0.40311(9) 0.89510(8) -0.01088(5) 0.0764(4) Uani 1 1 d . . .
H24 H 0.3856 0.9683 -0.0342 0.092 Uiso 1 1 calc R A .
C25 C 0.35556(9) 0.84675(7) 0.05432(4) 0.0576(3) Uani 1 1 d . A .
H25 H 0.3070 0.8871 0.0752 0.069 Uiso 1 1 calc R . .
C1 C 0.16349(9) 0.66714(8) 0.31569(6) 0.0336(2) Uani 0.63 1 d PD A -1
C2 C 0.07815(8) 0.69430(9) 0.28793(5) 0.0327(2) Uani 0.63 1 d PD A -1
C3 C -0.03692(9) 0.71589(10) 0.26573(6) 0.0492(3) Uani 0.63 1 d PD A -1
C31 C -0.08238(12) 0.81489(11) 0.28497(7) 0.0680(4) Uani 0.63 1 d PD A -1
H31A H -0.0750 0.8031 0.3341 0.082 Uiso 0.63 1 calc PR A -1
H31B H -0.1609 0.8253 0.2741 0.082 Uiso 0.63 1 calc PR A -1
H31C H -0.0402 0.8794 0.2589 0.082 Uiso 0.63 1 calc PR A -1
C32 C -0.10279(11) 0.61133(12) 0.30379(7) 0.0636(5) Uani 0.63 1 d PD A -1
H32A H -0.0655 0.5489 0.2949 0.076 Uiso 0.63 1 calc PR A -1
H32B H -0.1784 0.6174 0.2873 0.076 Uiso 0.63 1 calc PR A -1
H32C H -0.1060 0.6018 0.3532 0.076 Uiso 0.63 1 calc PR A -1
C33 C -0.04383(11) 0.73830(12) 0.18646(6) 0.0522(3) Uani 0.63 1 d PD A -1
H33A H -0.0120 0.8095 0.1625 0.063 Uiso 0.63 1 calc PR A -1
H33B H -0.1217 0.7368 0.1750 0.063 Uiso 0.63 1 calc PR A -1
H33C H -0.0021 0.6825 0.1724 0.063 Uiso 0.63 1 calc PR A -1
C1A C 0.15879(13) 0.65011(14) 0.31580(10) 0.0336(2) Uani 0.37 1 d PD A -2
C2A C 0.06761(11) 0.67483(15) 0.29636(9) 0.0327(2) Uani 0.37 1 d PD A -2
C3A C -0.05137(13) 0.68747(14) 0.28081(9) 0.0492(3) Uani 0.37 1 d PD A -2
C31A C -0.10400(19) 0.76792(16) 0.31482(11) 0.0680(4) Uani 0.37 1 d PD A -2
H31D H -0.1025 0.7373 0.3648 0.082 Uiso 0.37 1 calc PR A -2
H31E H -0.1811 0.7820 0.3014 0.082 Uiso 0.37 1 calc PR A -2
H31F H -0.0620 0.8358 0.3001 0.082 Uiso 0.37 1 calc PR A -2
C32A C -0.10255(18) 0.57303(16) 0.30898(13) 0.0636(5) Uani 0.37 1 d PD A -2
H32D H -0.0744 0.5280 0.2811 0.076 Uiso 0.37 1 calc PR A -2
H32E H -0.1836 0.5783 0.3072 0.076 Uiso 0.37 1 calc PR A -2
H32F H -0.0820 0.5403 0.3566 0.076 Uiso 0.37 1 calc PR A -2
C33A C -0.06576(18) 0.73240(19) 0.20152(9) 0.0522(3) Uani 0.37 1 d PD A -2
H33D H -0.0104 0.7889 0.1812 0.063 Uiso 0.37 1 calc PR A -2
H33E H -0.1405 0.7629 0.1928 0.063 Uiso 0.37 1 calc PR A -2
H33F H -0.0554 0.6735 0.1811 0.063 Uiso 0.37 1 calc PR A -2
C40 C 0.20605(6) 0.59370(6) 0.15766(3) 0.0325(2) Uani 1 1 d . A -2
C41 C 0.16314(6) 0.61842(6) 0.09238(4) 0.0430(2) Uani 1 1 d . A -2
H41 H 0.1939 0.6765 0.0560 0.052 Uiso 1 1 calc R A -2
C42 C 0.07747(7) 0.55970(7) 0.08068(4) 0.0544(3) Uani 1 1 d . A -2
H42 H 0.0484 0.5787 0.0363 0.065 Uiso 1 1 calc R A -2
C43 C 0.03197(7) 0.47350(7) 0.13169(4) 0.0554(3) Uani 1 1 d . A -2
H43 H -0.0263 0.4322 0.1223 0.067 Uiso 1 1 calc R A -2
C44 C 0.07253(7) 0.44822(7) 0.19675(4) 0.0495(3) Uani 1 1 d . A -2
H44 H 0.0415 0.3895 0.2325 0.059 Uiso 1 1 calc R A -2
C45 C 0.15864(6) 0.50835(6) 0.21016(4) 0.0396(2) Uani 1 1 d . A -2
H45 H 0.1852 0.4912 0.2551 0.048 Uiso 1 1 calc R A -2
C50 C 0.40490(6) 0.88385(5) 0.37332(3) 0.0308(2) Uani 1 1 d . A -2
C51 C 0.51156(6) 0.85914(6) 0.35340(3) 0.0355(2) Uani 1 1 d . A -2
H51 H 0.5220 0.8044 0.3316 0.043 Uiso 1 1 calc R A -2
C52 C 0.60282(7) 0.91406(7) 0.36520(4) 0.0475(3) Uani 1 1 d . A -2
H52 H 0.6753 0.8964 0.3515 0.057 Uiso 1 1 calc R A -2
C53 C 0.58935(7) 0.99379(6) 0.39649(4) 0.0482(3) Uani 1 1 d . A -2
H53 H 0.6520 1.0314 0.4043 0.058 Uiso 1 1 calc R A -2
C54 C 0.48371(7) 1.01847(6) 0.41638(4) 0.0466(3) Uani 1 1 d . A -2
H54 H 0.4736 1.0730 0.4384 0.056 Uiso 1 1 calc R A -2
C55 C 0.39269(7) 0.96426(6) 0.40450(4) 0.0358(2) Uani 1 1 d . A -2
H55 H 0.3204 0.9826 0.4180 0.043 Uiso 1 1 calc R A -2
C61 C 0.25714(7) 0.30985(7) 0.49178(4) 0.0504(3) Uani 1 1 d . A -2
H61A H 0.3359 0.2897 0.4948 0.060 Uiso 1 1 calc R A -2
H61B H 0.2118 0.2477 0.5180 0.060 Uiso 1 1 calc R A -2
H61C H 0.2438 0.3702 0.5106 0.060 Uiso 1 1 calc R A -2
C62 C 0.10162(6) 0.36816(7) 0.41174(5) 0.0473(3) Uani 1 1 d . A -2
H62A H 0.0835 0.4289 0.4296 0.057 Uiso 1 1 calc R A -2
H62B H 0.0595 0.3041 0.4386 0.057 Uiso 1 1 calc R A -2
H62C H 0.0821 0.3871 0.3636 0.057 Uiso 1 1 calc R A -2
C63 C 0.25415(8) 0.25224(6) 0.38502(5) 0.0545(3) Uani 1 1 d . A -2
H63A H 0.2287 0.2728 0.3381 0.065 Uiso 1 1 calc R A -2
H63B H 0.2169 0.1854 0.4124 0.065 Uiso 1 1 calc R A -2
H63C H 0.3347 0.2405 0.3843 0.065 Uiso 1 1 calc R A -2
C70 C 0.16706(6) 0.88480(6) 0.37420(4) 0.0332(2) Uani 1 1 d . A -2
C71 C 0.14544(7) 0.98787(6) 0.33073(4) 0.0478(3) Uani 1 1 d . A -2
H71 H 0.1931 1.0177 0.2915 0.057 Uiso 1 1 calc R A -2
C72 C 0.05528(8) 1.04784(7) 0.34384(5) 0.0559(3) Uani 1 1 d . A -2
H72 H 0.0425 1.1186 0.3142 0.067 Uiso 1 1 calc R A -2
C73 C -0.01495(7) 1.00493(7) 0.39939(4) 0.0502(3) Uani 1 1 d . A -2
H73 H -0.0771 1.0457 0.4080 0.060 Uiso 1 1 calc R A -2
C74 C 0.00354(7) 0.90434(7) 0.44233(4) 0.0516(3) Uani 1 1 d . A -2
H74 H -0.0456 0.8753 0.4810 0.062 Uiso 1 1 calc R A -2
C75 C 0.09477(7) 0.84251(6) 0.43023(4) 0.0400(2) Uani 1 1 d . A -2
H75 H 0.1067 0.7719 0.4604 0.048 Uiso 1 1 calc R A -2
C80 C 0.63507(6) 0.48629(5) 0.15613(3) 0.0290(2) Uani 1 1 d . A -2
C81 C 0.62121(6) 0.44180(6) 0.10278(4) 0.0396(2) Uani 1 1 d . A -2
H81 H 0.5658 0.3885 0.1071 0.048 Uiso 1 1 calc R A -2
C82 C 0.68960(7) 0.47628(7) 0.04263(4) 0.0500(3) Uani 1 1 d . A -2
H82 H 0.6798 0.4463 0.0063 0.060 Uiso 1 1 calc R A -2
C83 C 0.76949(6) 0.55207(7) 0.03608(4) 0.0414(3) Uani 1 1 d . A -2
H83 H 0.8144 0.5756 -0.0050 0.050 Uiso 1 1 calc R A -2
C84 C 0.78573(6) 0.59526(6) 0.08939(4) 0.0380(2) Uani 1 1 d . A -2
H84 H 0.8411 0.6486 0.0850 0.046 Uiso 1 1 calc R A -2
C85 C 0.72039(6) 0.55950(6) 0.14840(3) 0.0337(2) Uani 1 1 d . A -2
H85 H 0.7344 0.5863 0.1856 0.040 Uiso 1 1 calc R A -2
C90 C 0.63527(6) 0.37481(6) 0.29956(3) 0.0322(2) Uani 1 1 d . A -2
C91 C 0.59428(7) 0.33638(5) 0.36788(3) 0.0378(2) Uani 1 1 d . A -2
H91 H 0.5211 0.3555 0.3794 0.045 Uiso 1 1 calc R A -2
C92 C 0.65774(8) 0.27158(6) 0.41857(4) 0.0474(3) Uani 1 1 d . A -2
H92 H 0.6288 0.2470 0.4646 0.057 Uiso 1 1 calc R A -2
C93 C 0.76339(7) 0.24262(7) 0.40212(4) 0.0511(3) Uani 1 1 d . A -2
H93 H 0.8072 0.1973 0.4368 0.061 Uiso 1 1 calc R A -2
C94 C 0.80580(7) 0.27902(8) 0.33551(5) 0.0602(3) Uani 1 1 d . A -2
H94 H 0.8789 0.2592 0.3245 0.072 Uiso 1 1 calc R A -2
C95 C 0.74201(7) 0.34451(7) 0.28463(4) 0.0463(3) Uani 1 1 d . A -2
H95 H 0.7718 0.3690 0.2388 0.056 Uiso 1 1 calc R A -2
C100 C 0.45686(6) 0.34576(5) 0.22218(3) 0.0285(2) Uani 1 1 d . A -2
C101 C 0.47930(7) 0.23828(6) 0.25102(4) 0.0385(2) Uani 1 1 d . A -2
H101 H 0.5369 0.2173 0.2825 0.046 Uiso 1 1 calc R A -2
C102 C 0.41917(8) 0.15935(6) 0.23501(4) 0.0479(3) Uani 1 1 d . A -2
H102 H 0.4366 0.0851 0.2550 0.057 Uiso 1 1 calc R A -2
C103 C 0.33423(7) 0.18855(6) 0.19015(4) 0.0418(2) Uani 1 1 d D A -2
H103 H 0.2932 0.1346 0.1791 0.050 Uiso 1 1 calc R A -2
C104 C 0.30921(6) 0.29632(7) 0.16144(4) 0.0425(3) Uani 1 1 d . A -2
H104 H 0.2500 0.3168 0.1311 0.051 Uiso 1 1 calc R A -2
C105 C 0.37094(6) 0.37529(6) 0.17693(4) 0.0350(2) Uani 1 1 d . A -2
H105 H 0.3543 0.4496 0.1565 0.042 Uiso 1 1 calc R A -2
Cl1L Cl 0.2257(3) 0.1325(2) 0.02236(12) 0.1033(6) Uani 0.10 1 d PDU B -1
Cl2L Cl 0.0623(2) 0.00360(18) -0.00177(14) 0.0806(4) Uani 0.10 1 d PDU B -1
C1L C 0.17490(13) 0.0863(2) -0.04392(14) 0.0294(5) Uani 0.10 1 d PDU B -1
H1L1 H 0.1499 0.1474 -0.0825 0.035 Uiso 0.10 1 calc PR B -1
H1L2 H 0.2321 0.0443 -0.0613 0.035 Uiso 0.10 1 calc PR B -1
Cl1M Cl 0.01095(16) 0.15600(13) -0.00531(9) 0.1033(6) Uani 0.18 1 d PDU C -2
Cl2M Cl 0.23833(14) 0.13334(11) 0.02132(8) 0.0806(4) Uani 0.18 1 d PDU C -2
C1M C 0.12995(18) 0.0799(2) -0.01114(15) 0.0294(5) Uani 0.18 1 d PDU C -2
H1M1 H 0.1178 0.0031 0.0157 0.035 Uiso 0.18 1 calc PR C -2
H1M2 H 0.1476 0.0838 -0.0595 0.035 Uiso 0.18 1 calc PR C -2
Cl1N Cl 0.0932(5) 0.2012(2) 0.06614(15) 0.1033(6) Uani 0.07 1 d PDU D -3
Cl2N Cl 0.0125(3) 0.1479(3) -0.03972(15) 0.0806(4) Uani 0.07 1 d PDU D -3
C1N C 0.1212(3) 0.1084(3) 0.01747(15) 0.0294(5) Uani 0.07 1 d PDU D -3
H1N1 H 0.1953 0.1205 -0.0066 0.035 Uiso 0.07 1 calc PR D -3
H1N2 H 0.1143 0.0320 0.0462 0.035 Uiso 0.07 1 calc PR D -3
Cl1O Cl 0.1802(6) 0.1052(2) -0.00954(15) 0.1033(6) Uani 0.05 1 d PDU E -4
Cl2O Cl 0.0406(3) 0.2243(3) 0.0793(2) 0.0806(4) Uani 0.05 1 d PDU E -4
C1O C 0.1614 0.1810 0.0455 0.037(3) Uiso 0.05 1 d PD E -4
H1O1 H 0.2037 0.2482 0.0232 0.044 Uiso 0.05 1 calc PR E -4
H1O2 H 0.2032 0.1418 0.0861 0.044 Uiso 0.05 1 calc PR E -4
Cl1P Cl -0.0660(3) 0.2086(4) 0.13316(19) 0.1033(6) Uani 0.05 1 d PDU F -5
Cl2P Cl 0.0646(5) 0.1248(2) 0.02804(15) 0.0806(4) Uani 0.05 1 d PDU F -5
C1P C 0.0581(3) 0.2145(3) 0.08000(15) 0.0294(5) Uani 0.05 1 d PDU F -5
H1P1 H 0.0669 0.2895 0.0493 0.035 Uiso 0.05 1 calc PR F -5
H1P2 H 0.1223 0.1986 0.1099 0.035 Uiso 0.05 1 calc PR F -5
Cl1Q Cl 0.72174(16) 0.07197(14) 0.20442(9) 0.0811(4) Uani 0.16 1 d PDU G -6
Cl2Q Cl 0.88683(17) 0.22434(17) 0.15358(11) 0.1063(6) Uani 0.16 1 d PDU G -6
C1Q C 0.7502(2) 0.1926(3) 0.13709(18) 0.0434(4) Uani 0.16 1 d PDU G -6
H1Q1 H 0.6972 0.2507 0.1392 0.052 Uiso 0.16 1 calc PR G -6
H1Q2 H 0.7476 0.1805 0.0917 0.052 Uiso 0.16 1 calc PR G -6
Cl1R Cl 0.9092(2) 0.1950(2) 0.17219(14) 0.0811(4) Uani 0.10 1 d PDU H -7
Cl2R Cl 0.7323(3) 0.0373(2) 0.18296(13) 0.1063(6) Uani 0.10 1 d PDU H -7
C1R C 0.8204(3) 0.0952(3) 0.23012(17) 0.0434(4) Uani 0.10 1 d PDU H -7
H1R1 H 0.8662 0.0378 0.2602 0.052 Uiso 0.10 1 calc PR H -7
H1R2 H 0.7746 0.1293 0.2594 0.052 Uiso 0.10 1 calc PR H -7
Cl1S Cl 0.7478(2) 0.00375(15) 0.17411(12) 0.0811(4) Uani 0.12 1 d PDU I -8
Cl2S Cl 0.8158(3) 0.2274(2) 0.11302(12) 0.1063(6) Uani 0.12 1 d PDU I -8
C1S C 0.7351(4) 0.1368(2) 0.18028(19) 0.0434(4) Uani 0.12 1 d PDU I -8
H1S1 H 0.7609 0.1386 0.2251 0.052 Uiso 0.12 1 calc PR I -8
H1S2 H 0.6562 0.1595 0.1772 0.052 Uiso 0.12 1 calc PR I -8
Cl1T Cl 0.7971(3) 0.00578(18) 0.14046(16) 0.0811(4) Uani 0.08 1 d PDU J -9
Cl2T Cl 0.7791(4) 0.1198(3) 0.23130(12) 0.1063(6) Uani 0.08 1 d PDU J -9
C1T C 0.7767(8) 0.1439(2) 0.14099(14) 0.0434(4) Uani 0.08 1 d PDU J -9
H1T1 H 0.8379 0.1919 0.1159 0.052 Uiso 0.08 1 calc PR J -9
H1T2 H 0.7046 0.1737 0.1225 0.052 Uiso 0.08 1 calc PR J -9
Cl1U Cl 0.7576(2) 0.0713(3) 0.2260(2) 0.0811(4) Uani 0.07 1 d PDU K -10
Cl2U Cl 0.8755(5) 0.2439(3) 0.12682(16) 0.1063(6) Uani 0.07 1 d PDU K -10
C1U C 0.8879(3) 0.1418(3) 0.2068(2) 0.0434(4) Uani 0.07 1 d PDU K -10
H1U1 H 0.9038 0.1747 0.2431 0.052 Uiso 0.07 1 calc PR K -10
H1U2 H 0.9490 0.0913 0.2037 0.052 Uiso 0.07 1 calc PR K -10
Cl1W Cl 0.9414(3) 0.1965(3) 0.1718(4) 0.0811(4) Uani 0.03 1 d PDU L -11
Cl2W Cl 0.7267(3) 0.1023(7) 0.1689(2) 0.1063(6) Uani 0.03 1 d PDU L -11
C1W C 0.8506(2) 0.0862(4) 0.2159(3) 0.0434(4) Uani 0.03 1 d PDU L -11
H1W1 H 0.8867 0.0162 0.2180 0.052 Uiso 0.03 1 calc PR L -11
H1W2 H 0.8328 0.0876 0.2633 0.052 Uiso 0.03 1 calc PR L -11

loop_
_atom_site_aniso_label
_atom_site_aniso_U_11
_atom_site_aniso_U_22
_atom_site_aniso_U_33
_atom_site_aniso_U_23
_atom_site_aniso_U_13
_atom_site_aniso_U_12
Ru1 0.02026(2) 0.02232(2) 0.03024(2) -0.01164(2) 0.00398(2) 0.00264(2)
Ru2 0.03324(3) 0.02335(2) 0.03315(3) -0.01091(2) -0.00046(2) 0.00508(2)
Ru3 0.02005(2) 0.02267(2) 0.03539(2) -0.01200(2) 0.00493(2) 0.00384(2)
P1 0.03068(9) 0.02717(8) 0.03163(8) -0.01265(6) -0.00085(7) 0.00512(7)
P2 0.02810(9) 0.02428(8) 0.03583(8) -0.01339(6) 0.00169(7) 0.00630(7)
P3 0.02402(8) 0.02504(8) 0.03015(7) -0.01308(6) 0.00350(7) 0.00485(7)
O7 0.0253(2) 0.0649(3) 0.0519(2) -0.0358(2) -0.0019(2) 0.0058(2)
O8 0.0377(3) 0.0384(3) 0.0671(3) -0.0106(3) 0.0187(3) -0.0044(2)
O9 0.0527(3) 0.0340(3) 0.0676(3) -0.0220(2) 0.0140(3) -0.0008(2)
O10 0.0548(4) 0.0790(4) 0.0836(4) -0.0077(4) -0.0182(3) 0.0315(3)
O11 0.0430(3) 0.0531(3) 0.0424(2) -0.0235(2) -0.0100(2) 0.0132(2)
O12 0.0694(4) 0.0519(3) 0.0791(3) -0.0256(3) 0.0511(3) -0.0095(3)
C4 0.0213(3) 0.0207(3) 0.0370(3) -0.0197(2) 0.0014(3) 0.0059(2)
C5 0.0192(3) 0.0281(3) 0.0425(3) -0.0153(3) 0.0009(3) 0.0068(3)
C6 0.0290(4) 0.0285(3) 0.0427(4) -0.0081(3) 0.0045(3) -0.0017(3)
C7 0.0276(3) 0.0254(3) 0.0342(3) -0.0157(2) 0.0062(3) 0.0060(3)
C8 0.0289(4) 0.0301(3) 0.0456(4) -0.0151(3) 0.0048(3) 0.0079(3)
C9 0.0391(4) 0.0252(3) 0.0394(3) -0.0125(3) 0.0084(3) 0.0025(3)
C10 0.0403(4) 0.0403(4) 0.0492(4) -0.0120(3) -0.0059(3) 0.0051(3)
C11 0.0375(4) 0.0273(3) 0.0376(3) -0.0153(3) 0.0084(3) 0.0020(3)
C12 0.0381(4) 0.0275(3) 0.0595(4) -0.0178(3) 0.0133(4) -0.0013(3)
C20 0.0345(4) 0.0398(4) 0.0332(3) -0.0119(3) -0.0036(3) 0.0017(3)
C21 0.0397(4) 0.0417(4) 0.0372(3) -0.0174(3) -0.0008(3) 0.0050(3)
C22 0.0564(5) 0.0530(5) 0.0372(4) -0.0148(3) 0.0084(4) -0.0032(4)
C23 0.0812(7) 0.0667(6) 0.0363(4) -0.0090(4) 0.0124(4) -0.0109(5)
C24 0.1263(9) 0.0393(5) 0.0547(5) -0.0038(4) 0.0114(6) 0.0113(6)
C25 0.0929(7) 0.0356(4) 0.0373(4) -0.0025(3) 0.0040(4) 0.0172(4)
C1 0.0307(4) 0.0248(3) 0.0558(4) -0.0279(3) -0.0003(3) -0.0032(3)
C2 0.0272(4) 0.0368(4) 0.0368(3) -0.0158(3) 0.0007(3) 0.0061(3)
C3 0.0280(4) 0.0632(5) 0.0684(5) -0.0384(4) -0.0037(4) 0.0159(4)
C31 0.0410(5) 0.0917(7) 0.0922(7) -0.0593(4) -0.0114(5) 0.0284(5)
C32 0.0243(4) 0.0992(10) 0.0713(6) -0.0324(6) 0.0028(4) 0.0032(6)
C33 0.0336(5) 0.0649(5) 0.0667(5) -0.0314(4) -0.0134(4) 0.0099(4)
C1A 0.0307(4) 0.0248(3) 0.0558(4) -0.0279(3) -0.0003(3) -0.0032(3)
C2A 0.0272(4) 0.0368(4) 0.0368(3) -0.0158(3) 0.0007(3) 0.0061(3)
C3A 0.0280(4) 0.0632(5) 0.0684(5) -0.0384(4) -0.0037(4) 0.0159(4)
C31A 0.0410(5) 0.0917(7) 0.0922(7) -0.0593(4) -0.0114(5) 0.0284(5)
C32A 0.0243(4) 0.0992(10) 0.0713(6) -0.0324(6) 0.0028(4) 0.0032(6)
C33A 0.0336(5) 0.0649(5) 0.0667(5) -0.0314(4) -0.0134(4) 0.0099(4)
C40 0.0261(3) 0.0357(3) 0.0435(3) -0.0239(2) -0.0035(3) 0.0096(3)
C41 0.0316(4) 0.0566(4) 0.0503(4) -0.0304(3) -0.0050(3) 0.0156(3)
C42 0.0335(4) 0.0817(5) 0.0643(4) -0.0459(3) -0.0110(3) 0.0184(4)
C43 0.0256(4) 0.0747(4) 0.0906(5) -0.0610(3) -0.0117(4) 0.0100(3)
C44 0.0316(4) 0.0480(4) 0.0786(5) -0.0344(3) 0.0005(4) 0.0049(3)
C45 0.0319(4) 0.0424(4) 0.0501(4) -0.0226(3) -0.0015(3) 0.0046(3)
C50 0.0357(4) 0.0224(3) 0.0331(3) -0.0070(3) 0.0001(3) 0.0019(3)
C51 0.0361(4) 0.0290(3) 0.0431(4) -0.0137(3) -0.0013(3) 0.0041(3)
C52 0.0364(4) 0.0423(4) 0.0641(5) -0.0168(4) 0.0009(4) -0.0048(4)
C53 0.0489(4) 0.0355(4) 0.0618(4) -0.0151(3) -0.0150(4) -0.0053(3)
C54 0.0696(5) 0.0307(4) 0.0443(4) -0.0168(3) -0.0121(4) -0.0046(4)
C55 0.0424(4) 0.0286(3) 0.0389(3) -0.0141(3) -0.0015(3) 0.0037(3)
C61 0.0434(4) 0.0462(5) 0.0532(5) -0.0022(4) 0.0002(4) -0.0136(4)
C62 0.0293(4) 0.0427(4) 0.0647(5) -0.0098(4) 0.0075(4) -0.0043(3)
C63 0.0507(5) 0.0346(4) 0.0790(5) -0.0211(4) 0.0176(4) -0.0064(4)
C70 0.0355(4) 0.0283(3) 0.0412(3) -0.0193(3) 0.0009(3) 0.0039(3)
C71 0.0527(5) 0.0333(4) 0.0509(4) -0.0058(3) 0.0139(4) 0.0122(4)
C72 0.0593(5) 0.0366(4) 0.0641(5) -0.0058(4) 0.0039(4) 0.0255(4)
C73 0.0414(4) 0.0462(4) 0.0682(5) -0.0275(3) 0.0089(4) 0.0156(3)
C74 0.0470(5) 0.0439(4) 0.0649(5) -0.0211(3) 0.0183(4) 0.0084(4)
C75 0.0415(4) 0.0306(3) 0.0515(4) -0.0198(3) 0.0100(3) 0.0091(3)
C80 0.0236(3) 0.0343(3) 0.0322(3) -0.0159(2) 0.0056(3) 0.0067(3)
C81 0.0348(4) 0.0465(4) 0.0447(4) -0.0259(3) 0.0095(3) -0.0050(3)
C82 0.0524(5) 0.0690(5) 0.0384(3) -0.0321(3) 0.0051(3) 0.0004(4)
C83 0.0350(4) 0.0504(4) 0.0363(3) -0.0115(3) 0.0129(3) 0.0023(3)
C84 0.0234(3) 0.0400(4) 0.0504(4) -0.0142(3) 0.0024(3) 0.0036(3)
C85 0.0254(3) 0.0418(4) 0.0372(3) -0.0177(3) 0.0035(3) 0.0052(3)
C90 0.0303(4) 0.0307(3) 0.0398(3) -0.0168(3) -0.0042(3) 0.0078(3)
C91 0.0433(4) 0.0385(4) 0.0331(3) -0.0139(3) -0.0020(3) 0.0146(3)
C92 0.0705(5) 0.0373(4) 0.0399(4) -0.0189(3) -0.0152(4) 0.0146(4)
C93 0.0558(5) 0.0472(4) 0.0573(4) -0.0246(3) -0.0240(4) 0.0240(4)
C94 0.0379(4) 0.0607(5) 0.0738(6) -0.0084(5) -0.0072(4) 0.0260(4)
C95 0.0402(4) 0.0425(4) 0.0510(4) -0.0084(4) 0.0076(4) 0.0125(4)
C100 0.0316(4) 0.0241(3) 0.0346(3) -0.0173(2) 0.0068(3) -0.0001(3)
C101 0.0516(4) 0.0277(3) 0.0379(3) -0.0124(3) -0.0038(3) 0.0024(3)
C102 0.0745(6) 0.0281(4) 0.0408(4) -0.0098(3) -0.0020(4) -0.0055(4)
C103 0.0561(5) 0.0294(3) 0.0448(4) -0.0192(3) 0.0057(4) -0.0107(3)
C104 0.0317(4) 0.0531(4) 0.0478(4) -0.0225(3) -0.0026(3) -0.0013(3)
C105 0.0303(4) 0.0288(3) 0.0482(4) -0.0157(3) 0.0016(3) 0.0030(3)
Cl1L 0.1470(12) 0.0530(7) 0.0893(8) 0.0055(7) 0.0266(8) -0.0122(8)
Cl2L 0.1179(9) 0.0367(5) 0.0774(7) 0.0004(5) -0.0227(6) -0.0016(6)
C1L 0.0316(8) 0.0230(8) 0.0286(8) 0.0000(6) -0.0017(6) -0.0007(7)
Cl1M 0.1470(12) 0.0530(7) 0.0893(8) 0.0055(7) 0.0266(8) -0.0122(8)
Cl2M 0.1179(9) 0.0367(5) 0.0774(7) 0.0004(5) -0.0227(6) -0.0016(6)
C1M 0.0316(8) 0.0230(8) 0.0286(8) 0.0000(6) -0.0017(6) -0.0007(7)
Cl1N 0.1470(12) 0.0530(7) 0.0893(8) 0.0055(7) 0.0266(8) -0.0122(8)
Cl2N 0.1179(9) 0.0367(5) 0.0774(7) 0.0004(5) -0.0227(6) -0.0016(6)
C1N 0.0316(8) 0.0230(8) 0.0286(8) 0.0000(6) -0.0017(6) -0.0007(7)
Cl1O 0.1470(12) 0.0530(7) 0.0893(8) 0.0055(7) 0.0266(8) -0.0122(8)
Cl2O 0.1179(9) 0.0367(5) 0.0774(7) 0.0004(5) -0.0227(6) -0.0016(6)
Cl1P 0.1470(12) 0.0530(7) 0.0893(8) 0.0055(7) 0.0266(8) -0.0122(8)
Cl2P 0.1179(9) 0.0367(5) 0.0774(7) 0.0004(5) -0.0227(6) -0.0016(6)
C1P 0.0316(8) 0.0230(8) 0.0286(8) 0.0000(6) -0.0017(6) -0.0007(7)
Cl1Q 0.0850(8) 0.0748(6) 0.0763(7) -0.0124(5) 0.0016(6) -0.0054(6)
Cl2Q 0.1440(12) 0.0893(7) 0.0981(8) -0.0483(5) -0.0043(8) 0.0226(7)
C1Q 0.0424(7) 0.0447(7) 0.0444(7) -0.0155(5) -0.0010(6) 0.0015(6)
Cl1R 0.0850(8) 0.0748(6) 0.0763(7) -0.0124(5) 0.0016(6) -0.0054(6)
Cl2R 0.1440(12) 0.0893(7) 0.0981(8) -0.0483(5) -0.0043(8) 0.0226(7)
C1R 0.0424(7) 0.0447(7) 0.0444(7) -0.0155(5) -0.0010(6) 0.0015(6)
Cl1S 0.0850(8) 0.0748(6) 0.0763(7) -0.0124(5) 0.0016(6) -0.0054(6)
Cl2S 0.1440(12) 0.0893(7) 0.0981(8) -0.0483(5) -0.0043(8) 0.0226(7)
C1S 0.0424(7) 0.0447(7) 0.0444(7) -0.0155(5) -0.0010(6) 0.0015(6)
Cl1T 0.0850(8) 0.0748(6) 0.0763(7) -0.0124(5) 0.0016(6) -0.0054(6)
Cl2T 0.1440(12) 0.0893(7) 0.0981(8) -0.0483(5) -0.0043(8) 0.0226(7)
C1T 0.0424(7) 0.0447(7) 0.0444(7) -0.0155(5) -0.0010(6) 0.0015(6)
Cl1U 0.0850(8) 0.0748(6) 0.0763(7) -0.0124(5) 0.0016(6) -0.0054(6)
Cl2U 0.1440(12) 0.0893(7) 0.0981(8) -0.0483(5) -0.0043(8) 0.0226(7)
C1U 0.0424(7) 0.0447(7) 0.0444(7) -0.0155(5) -0.0010(6) 0.0015(6)
Cl1W 0.0850(8) 0.0748(6) 0.0763(7) -0.0124(5) 0.0016(6) -0.0054(6)
Cl2W 0.1440(12) 0.0893(7) 0.0981(8) -0.0483(5) -0.0043(8) 0.0226(7)
C1W 0.0424(7) 0.0447(7) 0.0444(7) -0.0155(5) -0.0010(6) 0.0015(6)

loop_
_atom_type_symbol
_atom_type_description
_atom_type_scat_dispersion_real
_atom_type_scat_dispersion_imag
_atom_type_scat_source
C C 0.0033 0.0016 'International Tables Vol C Tables 4.2.6.8 and 6.1.1.4'
H H 0.0000 0.0000 'International Tables Vol C Tables 4.2.6.8 and 6.1.1.4'
O O 0.0106 0.0060 'International Tables Vol C Tables 4.2.6.8 and 6.1.1.4'
P P 0.1023 0.0942 'International Tables Vol C Tables 4.2.6.8 and 6.1.1.4'
Cl Cl 0.1484 0.1585 'International Tables Vol C Tables 4.2.6.8 and 6.1.1.4'
Ru Ru -1.2594 0.8363 'International Tables Vol C Tables 4.2.6.8 and 6.1.1.4'

loop_
_geom_angle_atom_site_label_1
_geom_angle_atom_site_label_2
_geom_angle_atom_site_label_3
_geom_angle
C7 Ru1 C8 86.17(3)
C7 Ru1 C4 91.70(3)
C8 Ru1 C4 173.43(3)
C7 Ru1 P3 90.75(2)
C8 Ru1 P3 96.59(2)
C4 Ru1 P3 89.65(2)
C7 Ru1 P1 161.06(2)
C8 Ru1 P1 84.92(2)
C4 Ru1 P1 95.27(2)
P3 Ru1 P1 106.847(11)
C7 Ru1 Ru2 113.99(2)
C8 Ru1 Ru2 86.00(2)
C4 Ru1 Ru2 89.20(2)
P3 Ru1 Ru2 155.255(6)
P1 Ru1 Ru2 48.711(9)
C10 Ru2 C9 88.28(3)
C10 Ru2 C1 100.03(4)
C9 Ru2 C1 166.01(4)
C10 Ru2 P2 103.24(3)
C9 Ru2 P2 94.37(3)
C1 Ru2 P2 72.88(3)
C10 Ru2 P1 106.55(3)
C9 Ru2 P1 94.81(3)
C1 Ru2 P1 93.56(3)
P2 Ru2 P1 149.026(9)
C10 Ru2 C1A 101.59(5)
C9 Ru2 C1A 167.76(5)
C1 Ru2 C1A 4.24(6)
P2 Ru2 C1A 76.45(5)
P1 Ru2 C1A 89.34(5)
C10 Ru2 Ru3 137.45(3)
C9 Ru2 Ru3 122.16(2)
C1 Ru2 Ru3 45.02(3)
P2 Ru2 Ru3 50.593(7)
P1 Ru2 Ru3 100.115(9)
C1A Ru2 Ru3 45.64(4)
C10 Ru2 Ru1 155.31(3)
C9 Ru2 Ru1 86.14(2)
C1 Ru2 Ru1 90.67(3)
P2 Ru2 Ru1 101.161(11)
P1 Ru2 Ru1 50.174(8)
C1A Ru2 Ru1 87.71(4)
Ru3 Ru2 Ru1 63.864(10)
C12 Ru3 C11 86.09(3)
C12 Ru3 C1 91.53(4)
C11 Ru3 C1 168.77(4)
C12 Ru3 C1A 90.41(5)
C11 Ru3 C1A 173.93(6)
C1 Ru3 C1A 6.13(6)
C12 Ru3 P2 100.85(3)
C11 Ru3 P2 93.20(2)
C1 Ru3 P2 76.45(3)
C1A Ru3 P2 82.58(5)
C12 Ru3 C4 120.37(3)
C11 Ru3 C4 100.61(3)
C1 Ru3 C4 90.07(4)
C1A Ru3 C4 85.44(6)
P2 Ru3 C4 137.064(16)
C12 Ru3 C5 89.85(3)
C11 Ru3 C5 100.08(3)
C1 Ru3 C5 90.87(4)
C1A Ru3 C5 84.85(5)
P2 Ru3 C5 163.507(17)
C4 Ru3 C5 30.52(2)
C12 Ru3 Ru2 133.32(2)
C11 Ru3 Ru2 126.40(2)
C1 Ru3 Ru2 49.67(3)
C1A Ru3 Ru2 53.69(4)
P2 Ru3 Ru2 51.514(9)
C4 Ru3 Ru2 88.720(16)
C5 Ru3 Ru2 112.131(18)
C40 P1 C20 101.90(4)
C40 P1 Ru2 118.67(3)
C20 P1 Ru2 115.12(3)
C40 P1 Ru1 126.07(2)
C20 P1 Ru1 114.08(3)
Ru2 P1 Ru1 81.115(11)
C70 P2 C50 102.71(4)
C70 P2 Ru3 122.57(2)
C50 P2 Ru3 118.94(2)
C70 P2 Ru2 114.19(3)
C50 P2 Ru2 120.40(2)
Ru3 P2 Ru2 77.893(12)
C90 P3 C100 100.86(3)
C90 P3 C80 102.26(3)
C100 P3 C80 101.81(3)
C90 P3 Ru1 114.03(3)
C100 P3 Ru1 119.46(2)
C80 P3 Ru1 115.91(2)
C5 C4 Ru1 173.25(6)
C5 C4 Ru3 80.09(5)
Ru1 C4 Ru3 94.15(3)
C4 C5 C6 158.37(8)
C4 C5 Ru3 69.40(4)
C6 C5 Ru3 131.91(5)
C5 C6 C61 110.80(7)
C5 C6 C62 109.94(6)
C61 C6 C62 110.28(7)
C5 C6 C63 106.80(6)
C61 C6 C63 110.19(6)
C62 C6 C63 108.75(7)
O7 C7 Ru1 178.85(5)
O8 C8 Ru1 175.62(6)
O9 C9 Ru2 175.64(7)
O10 C10 Ru2 177.04(8)
O11 C11 Ru3 175.53(6)
O12 C12 Ru3 179.32(8)
C25 C20 C21 118.38(7)
C25 C20 P1 122.32(7)
C21 C20 P1 119.28(5)
C22 C21 C20 120.36(7)
C23 C22 C21 120.83(9)
C24 C23 C22 119.03(8)
C23 C24 C25 121.53(9)
C20 C25 C24 119.86(9)
C2 C1 Ru3 168.24(11)
C2 C1 Ru2 101.39(7)
Ru3 C1 Ru2 85.31(4)
C1 C2 C3 169.45(10)
C2 C3 C31 109.37(11)
C2 C3 C32 105.44(9)
C31 C3 C32 112.02(10)
C2 C3 C33 111.79(10)
C31 C3 C33 108.89(10)
C32 C3 C33 109.32(11)
C2A C1A Ru3 158.30(18)
C2A C1A Ru2 107.15(12)
Ru3 C1A Ru2 80.67(6)
C1A C2A C3A 170.11(17)
C2A C3A C31A 108.78(17)
C2A C3A C32A 105.99(14)
C31A C3A C32A 112.75(15)
C2A C3A C33A 110.80(14)
C31A C3A C33A 108.64(15)
C32A C3A C33A 109.88(18)
C45 C40 C41 118.43(7)
C45 C40 P1 119.67(6)
C41 C40 P1 121.89(5)
C42 C41 C40 120.40(7)
C41 C42 C43 121.66(8)
C42 C43 C44 118.89(8)
C43 C44 C45 120.42(7)
C44 C45 C40 120.18(7)
C55 C50 C51 118.32(7)
C55 C50 P2 123.73(6)
C51 C50 P2 117.88(6)
C52 C51 C50 120.39(8)
C53 C52 C51 120.62(8)
C52 C53 C54 119.17(8)
C53 C54 C55 120.36(8)
C50 C55 C54 121.14(8)
C75 C70 C71 118.18(7)
C75 C70 P2 123.90(5)
C71 C70 P2 117.91(6)
C72 C71 C70 121.09(7)
C73 C72 C71 119.91(7)
C74 C73 C72 120.30(8)
C73 C74 C75 120.70(8)
C70 C75 C74 119.81(6)
C85 C80 C81 117.59(6)
C85 C80 P3 119.59(6)
C81 C80 P3 122.80(5)
C80 C81 C82 119.78(7)
C83 C82 C81 120.54(9)
C82 C83 C84 120.24(7)
C85 C84 C83 118.84(7)
C84 C85 C80 122.86(8)
C95 C90 C91 117.63(6)
C95 C90 P3 123.08(6)
C91 C90 P3 119.14(5)
C92 C91 C90 121.46(7)
C91 C92 C93 119.57(7)
C92 C93 C94 120.28(7)
C93 C94 C95 120.08(8)
C94 C95 C90 120.99(7)
C101 C100 C105 118.85(7)
C101 C100 P3 122.79(6)
C105 C100 P3 118.09(5)
C100 C101 C102 121.04(7)
C103 C102 C101 120.12(7)
C104 C103 C102 119.69(8)
C103 C104 C105 119.93(7)
C100 C105 C104 120.36(6)
Cl2L C1L Cl1L 102.31(19)
Cl2M C1M Cl1M 107.61(19)
Cl2N C1N Cl1N 98.2(3)
Cl1O C1O Cl2O 131.0(3)
Cl2P C1P Cl1P 116.5(3)
Cl1Q C1Q Cl2Q 102.35(18)
Cl2R C1R Cl1R 109.9(2)
Cl1S C1S Cl2S 109.9(2)
Cl2T C1T Cl1T 97.7(2)
Cl2U C1U Cl1U 106.8(3)
Cl2W C1W Cl1W 107.2(4)

loop_
_geom_bond_atom_site_label_1
_geom_bond_atom_site_label_2
_geom_bond_distance
Ru1 C7 1.9014(7)
Ru1 C8 1.9280(7)
Ru1 C4 2.0363(6)
Ru1 P3 2.3474(3)
Ru1 P1 2.4100(3)
Ru1 Ru2 3.1004(4)
Ru2 C10 1.8475(8)
Ru2 C9 1.8583(7)
Ru2 C1 2.2355(10)
Ru2 P2 2.3397(3)
Ru2 P1 2.3579(3)
Ru2 C1A 2.3866(16)
Ru2 Ru3 2.9226(4)
Ru3 C12 1.8664(8)
Ru3 C11 1.9186(7)
Ru3 C1 2.0742(11)
Ru3 C1A 2.1176(18)
Ru3 P2 2.3096(3)
Ru3 C4 2.3114(7)
Ru3 C5 2.4325(8)
P1 C40 1.8286(8)
P1 C20 1.8520(7)
P2 C70 1.8314(8)
P2 C50 1.8364(8)
P3 C90 1.8304(7)
P3 C100 1.8339(8)
P3 C80 1.8374(7)
O7 C7 1.1440(9)
O8 C8 1.1311(8)
O9 C9 1.1396(9)
O10 C10 1.1479(10)
O11 C11 1.1273(9)
O12 C12 1.1316(10)
C4 C5 1.2539(8)
C5 C6 1.4878(9)
C6 C61 1.5217(11)
C6 C62 1.5289(11)
C6 C63 1.5475(13)
C20 C25 1.3833(11)
C20 C21 1.3904(12)
C21 C22 1.3846(10)
C22 C23 1.3704(13)
C23 C24 1.3548(16)
C24 C25 1.3922(12)
C1 C2 1.1946(15)
C2 C3 1.4756(15)
C3 C31 1.538(2)
C3 C32 1.5529(17)
C3 C33 1.5666(17)
C1A C2A 1.192(2)
C2A C3A 1.479(2)
C3A C31A 1.534(3)
C3A C32A 1.547(3)
C3A C33A 1.568(2)
C40 C45 1.3965(9)
C40 C41 1.3994(11)
C41 C42 1.3637(13)
C42 C43 1.3786(11)
C43 C44 1.3836(12)
C44 C45 1.3929(12)
C50 C55 1.3802(11)
C50 C51 1.3921(10)
C51 C52 1.3882(12)
C52 C53 1.3750(14)
C53 C54 1.3806(12)
C54 C55 1.3812(12)
C70 C75 1.3846(10)
C70 C71 1.3923(10)
C71 C72 1.3890(13)
C72 C73 1.3645(12)
C73 C74 1.3565(11)
C74 C75 1.4071(12)
C80 C85 1.3808(10)
C80 C81 1.3983(12)
C81 C82 1.4073(11)
C82 C83 1.3592(13)
C83 C84 1.3916(13)
C84 C85 1.3708(10)
C90 C95 1.3863(11)
C90 C91 1.4044(10)
C91 C92 1.3769(11)
C92 C93 1.3771(13)
C93 C94 1.3778(12)
C94 C95 1.3849(12)
C100 C101 1.3673(9)
C100 C105 1.3929(10)
C101 C102 1.3881(13)
C102 C103 1.3788(12)
C103 C104 1.3769(11)
C104 C105 1.3942(12)
Cl1L C1L 1.777(4)
Cl2L C1L 1.764(3)
Cl1M C1M 1.748(3)
Cl2M C1M 1.736(3)
Cl1N C1N 1.798(5)
Cl2N C1N 1.763(4)
Cl1O C1O 1.711(4)
Cl2O C1O 1.740(4)
Cl1P C1P 1.797(5)
Cl2P C1P 1.796(5)
Cl1Q C1Q 1.771(3)
Cl2Q C1Q 1.774(4)
Cl1R C1R 1.794(4)
Cl2R C1R 1.784(5)
Cl1S C1S 1.771(4)
Cl2S C1S 1.776(4)
Cl1T C1T 1.806(4)
Cl2T C1T 1.782(4)
Cl1U C1U 1.796(5)
Cl2U C1U 1.779(5)
Cl1W C1W 1.799(5)
Cl2W C1W 1.790(5)
